data_2200299
loop_
_publ_author_name
'Russi, Silvia'
'Mombr\'u, Alvaro W.'
'Gamenara, Daniela'
'Dias, Eduardo'
'Heinzen, Horacio'
'Moyna, Patrick'
'Faccio, Ricardo'
'Suescun, Leopoldo'
'Mariezcurrena, Ra\'ul A.'

_publ_section_title 4,5,6,9-Tetramethoxy-11-phenyl-10-oxa-11-azatricyclo[7.2.2.0^2,7^]trideca-2(7),3,5,12-tetraen-8-one
_journal_issue 5
_journal_name_full 'Acta Crystallographica Section E'
_journal_page_first o444
_journal_page_last o446
_journal_paper_doi 10.1107/S1600536801006286
_journal_volume 57
_journal_year 2001
_chemical_formula_iupac 'C21 H21 N O6'
_chemical_formula_moiety 'C21 H21 N O6'
_chemical_formula_sum 'C21 H21 N O6'
_chemical_formula_weight 383.39
_chemical_melting_point 387.5(5)
_chemical_name_systematic
;
4,5,6,9-tetramethoxy-11-phenyl-10-oxa-11-aza-tricyclo[7.2.2.0 2,7]
trideca-2(7),3,5,12-tetraen-8-one
;
_space_group_IT_number 14
_symmetry_cell_setting monoclinic
_symmetry_space_group_name_Hall '-P 2yn'
_symmetry_space_group_name_H-M 'P 1 21/n 1'
_audit_creation_method SHELXL-97
_cell_angle_alpha 90.00
_cell_angle_beta 115.956(14)
_cell_angle_gamma 90.00
_cell_formula_units_Z 4
_cell_length_a 13.495(2)
_cell_length_b 10.2178(18)
_cell_length_c 15.154(3)
_cell_measurement_reflns_used 25
_cell_measurement_temperature 293(2)
_cell_measurement_theta_max 34.03
_cell_measurement_theta_min 22.84
_cell_volume 1878.8(6)
_computing_cell_refinement 'MSC/AFC Diffractometer Control Software'
_computing_data_collection
;
MSC/AFC Diffractometer Control Software
(Molecular Structure Corporation, 1993)
;
_computing_data_reduction 'MSC/AFC Diffractometer Control Software'
_computing_molecular_graphics 'ZORTEP (Zsolnai & Pritzkow, 1995)'
_computing_publication_material 'PLATON (Spek, 1990) and CSD (Allen & Kennard, 1993)'
_computing_structure_refinement 'SHELXL97 (Sheldrick, 1997)'
_computing_structure_solution 'SHELXS97 (Sheldrick, 1990)'
_diffrn_ambient_temperature 293(2)
_diffrn_measured_fraction_theta_full .999
_diffrn_measured_fraction_theta_max .999
_diffrn_measurement_device_type 'Rigaku AFC-7S'
_diffrn_measurement_method \q/2\q
_diffrn_radiation_monochromator graphite
_diffrn_radiation_source 'fine-focus sealed tube'
_diffrn_radiation_type MoK\a
_diffrn_radiation_wavelength .71069
_diffrn_reflns_av_R_equivalents .0465
_diffrn_reflns_av_sigmaI/netI .0602
_diffrn_reflns_limit_h_max 17
_diffrn_reflns_limit_h_min -1
_diffrn_reflns_limit_k_max 13
_diffrn_reflns_limit_k_min -1
_diffrn_reflns_limit_l_max 18
_diffrn_reflns_limit_l_min -19
_diffrn_reflns_number 5381
_diffrn_reflns_theta_full 27.48
_diffrn_reflns_theta_max 27.48
_diffrn_reflns_theta_min 2.49
_diffrn_standards_decay_% 8.93
_diffrn_standards_interval_count 150
_diffrn_standards_number 3
_exptl_absorpt_coefficient_mu .100
_exptl_absorpt_correction_type none
_exptl_crystal_colour colourless
_exptl_crystal_density_diffrn 1.355
_exptl_crystal_density_method 'not measured'
_exptl_crystal_description prismatic
_exptl_crystal_F_000 808
_exptl_crystal_size_max .15
_exptl_crystal_size_mid .12
_exptl_crystal_size_min .10
_refine_diff_density_max .224
_refine_diff_density_min -.208
_refine_ls_extinction_coef .0102(15)
_refine_ls_extinction_method SHELXL97
_refine_ls_goodness_of_fit_ref 1.010
_refine_ls_hydrogen_treatment constr
_refine_ls_matrix_type full
_refine_ls_number_parameters 259
_refine_ls_number_reflns 4300
_refine_ls_number_restraints 0
_refine_ls_restrained_S_all 1.010
_refine_ls_R_factor_all .0990
_refine_ls_R_factor_gt .0430
_refine_ls_shift/su_max <0.001
_refine_ls_shift/su_mean .000
_refine_ls_structure_factor_coef Fsqd
_refine_ls_weighting_details 'calc w = 1/[\s^2^(Fo^2^)+(0.0624P)^2^+0.3861P] where P = (Fo^2^+2Fc^2^)/3'
_refine_ls_weighting_scheme calc
_refine_ls_wR_factor_ref .1448
_reflns_number_gt 2466
_reflns_number_total 4300
_reflns_threshold_expression I>2\s(I)
_cod_data_source_file cv6018.cif
_cod_data_source_block I
_cod_depositor_comments
;
The following automatic conversions were performed:

'_chemical_melting_point' value '387-388 K' was changed to '387.5(5)'
- the average value was taken and precision was estimated.

Automatic conversion script
Id: cif_fix_values 1646 2011-03-28 12:23:43Z adriana 

The following automatic conversions were performed:

'_chemical_melting_point' value '387-388 K' was changed to '387.5(5)'
- the average value was taken and precision was estimated.

Automatic conversion script
Id: cif_fix_values 1715 2011-07-08 13:25:40Z adriana 
;
_cod_original_sg_symbol_H-M 'P 21/n'
_cod_database_code 2200299
_cod_database_fobs_code 2200299

loop_
_symmetry_equiv_pos_as_xyz
'x, y, z'
'-x+1/2, y+1/2, -z+1/2'
'-x, -y, -z'
'x-1/2, -y-1/2, z-1/2'

loop_
_atom_site_label
_atom_site_fract_x
_atom_site_fract_y
_atom_site_fract_z
_atom_site_U_iso_or_equiv
_atom_site_adp_type
_atom_site_calc_flag
_atom_site_refinement_flags
_atom_site_occupancy
_atom_site_disorder_assembly
_atom_site_disorder_group
_atom_site_type_symbol
C7 .00563(15) .77843(19) .14866(14) .0385(4) Uani d . 1 . . C
C6 -.08759(15) .7929(2) .16777(15) .0432(5) Uani d . 1 . . C
C5 -.07709(16) .8316(2) .25884(16) .0478(5) Uani d . 1 . . C
C4 .02604(17) .8594(2) .33397(16) .0484(5) Uani d . 1 . . C
C3 .11862(16) .8433(2) .31717(14) .0424(5) Uani d . 1 . . C
H3 .1880 .8598 .3677 .051 Uiso calc R 1 . . H
C2 .10964(14) .80323(18) .22696(14) .0365(4) Uani d . 1 . . C
C1 .21776(14) .78348(18) .21972(13) .0351(4) Uani d . 1 . . C
H1 .2786 .7896 .2858 .042 Uiso calc R 1 . . H
C12 .22504(15) .65380(18) .17618(15) .0388(4) Uani d . 1 . . C
H12 .2681 .5858 .2148 .047 Uiso calc R 1 . . H
C13 .16764(15) .64135(19) .08099(15) .0417(5) Uani d . 1 . . C
H13 .1728 .5667 .0482 .050 Uiso calc R 1 . . H
C9 .09356(15) .75240(19) .02756(13) .0386(4) Uani d . 1 . . C
O10 .14043(10) .88179(12) .06203(9) .0380(3) Uani d . 1 . . O
N11 .22991(11) .89065(15) .15848(10) .0348(4) Uani d . 1 . . N
C1' .33517(14) .89093(18) .15450(13) .0362(4) Uani d . 1 . . C
C2' .42359(15) .9407(2) .23617(15) .0459(5) Uani d . 1 . . C
H2' .4135 .9686 .2901 .046(6) Uiso calc R 1 . . H
C3' .52644(17) .9491(2) .23794(18) .0572(6) Uani d . 1 . . C
H3' .5855 .9818 .2932 .067(7) Uiso calc R 1 . . H
C4' .54176(18) .9092(3) .15815(19) .0653(7) Uani d . 1 . . C
H4' .6110 .9155 .1592 .066(7) Uiso calc R 1 . . H
C5' .4545(2) .8600(3) .07699(19) .0658(7) Uani d . 1 . . C
H5' .4652 .8326 .0232 .080(8) Uiso calc R 1 . . H
C6' .35047(17) .8505(2) .07421(15) .0507(5) Uani d . 1 . . C
H6' .2917 .8172 .0189 .048(6) Uiso calc R 1 . . H
O81 -.09261(12) .69348(19) -.01466(12) .0658(5) Uani d . 1 . . O
C61 -.24770(18) .8769(2) .04003(18) .0619(6) Uani d . 1 . . C
H61A -.3199 .8514 -.0075 .074 Uiso calc R 1 . . H
H61B -.2066 .9103 .0068 .074 Uiso calc R 1 . . H
H61C -.2540 .9436 .0819 .074 Uiso calc R 1 . . H
C51 -.2104(2) .7344(3) .2982(2) .0899(11) Uani d . 1 . . C
H51A -.2746 .7547 .3075 .108 Uiso calc R 1 . . H
H51B -.1546 .6982 .3576 .108 Uiso calc R 1 . . H
H51C -.2293 .6719 .2460 .108 Uiso calc R 1 . . H
C41 .12584(19) .9639(3) .48911(18) .0671(7) Uani d . 1 . . C
H41A .1171 .9860 .5469 .081 Uiso calc R 1 . . H
H41B .1369 1.0423 .4597 .081 Uiso calc R 1 . . H
H41C .1885 .9075 .5067 .081 Uiso calc R 1 . . H
C91 .0061(2) .8511(2) -.13090(16) .0593(6) Uani d . 1 . . C
H91A -.0072 .8362 -.1977 .071 Uiso calc R 1 . . H
H91B .0466 .9311 -.1078 .071 Uiso calc R 1 . . H
H91C -.0630 .8576 -.1273 .071 Uiso calc R 1 . . H
C8 -.00847(15) .7393(2) .04852(15) .0427(5) Uani d . 1 . . C
O61 -.19195(10) .76589(15) .09787(11) .0539(4) Uani d . 1 . . O
O51 -.16999(12) .85037(17) .27366(13) .0636(5) Uani d . 1 . . O
O41 .02894(13) .89809(19) .42060(12) .0673(5) Uani d . 1 . . O
O91 .06864(12) .74409(14) -.07090(9) .0490(4) Uani d . 1 . . O

loop_
_atom_site_aniso_label
_atom_site_aniso_U_11
_atom_site_aniso_U_22
_atom_site_aniso_U_33
_atom_site_aniso_U_12
_atom_site_aniso_U_13
_atom_site_aniso_U_23
C7 .0309(9) .0398(10) .0434(10) .0015(8) .0149(8) .0043(8)
C6 .0268(9) .0438(11) .0550(12) .0002(8) .0141(9) .0101(9)
C5 .0331(10) .0573(13) .0597(13) .0067(9) .0262(9) .0080(10)
C4 .0418(11) .0592(14) .0509(12) .0060(10) .0263(10) .0018(10)
C3 .0324(10) .0534(12) .0416(10) .0005(9) .0165(8) .0003(9)
C2 .0296(9) .0400(10) .0415(10) .0023(8) .0171(8) .0036(8)
C1 .0255(8) .0453(10) .0334(9) .0012(8) .0119(7) .0030(8)
C12 .0320(9) .0370(10) .0478(11) .0037(8) .0179(8) .0068(8)
C13 .0391(10) .0371(10) .0491(11) .0023(8) .0193(9) -.0020(9)
C9 .0338(10) .0407(11) .0355(9) -.0010(8) .0100(8) -.0036(8)
O10 .0315(7) .0381(7) .0369(7) .0007(5) .0081(5) .0029(6)
N11 .0270(7) .0404(8) .0338(8) .0003(7) .0104(6) -.0006(7)
C1' .0318(9) .0361(9) .0428(10) .0033(8) .0183(8) .0047(8)
C2' .0361(10) .0517(12) .0499(11) -.0030(9) .0188(9) -.0048(10)
C3' .0351(11) .0654(15) .0672(15) -.0052(10) .0188(11) .0010(12)
C4' .0364(12) .0895(19) .0785(17) .0035(12) .0330(12) .0177(15)
C5' .0580(15) .093(2) .0620(15) .0077(13) .0408(13) .0062(14)
C6' .0431(11) .0697(15) .0420(11) .0024(10) .0210(10) .0040(10)
O81 .0414(8) .0868(12) .0588(9) -.0174(8) .0124(7) -.0184(9)
C61 .0403(12) .0710(16) .0639(15) .0120(11) .0132(10) .0121(13)
C51 .0595(16) .123(3) .110(2) .0247(17) .0585(17) .054(2)
C41 .0571(14) .0875(19) .0608(14) .0084(14) .0294(12) -.0169(14)
C91 .0566(14) .0620(15) .0394(11) -.0034(11) .0024(10) .0065(10)
C8 .0306(9) .0432(11) .0466(11) -.0017(8) .0098(8) .0002(9)
O61 .0269(7) .0596(9) .0640(10) -.0024(6) .0097(6) .0122(8)
O51 .0397(8) .0797(12) .0832(11) .0097(8) .0376(8) .0072(9)
O41 .0507(9) .1044(14) .0582(10) -.0014(9) .0345(8) -.0161(9)
O91 .0521(8) .0541(9) .0346(7) .0032(7) .0132(6) -.0022(6)

loop_
_atom_type_symbol
_atom_type_description
_atom_type_scat_dispersion_real
_atom_type_scat_dispersion_imag
_atom_type_scat_source
C C .0033 .0016 'International Tables Vol C Tables 4.2.6.8 and 6.1.1.4'
H H .0000 .0000 'International Tables Vol C Tables 4.2.6.8 and 6.1.1.4'
O O .0106 .0060 'International Tables Vol C Tables 4.2.6.8 and 6.1.1.4'
N N .0061 .0033 'International Tables Vol C Tables 4.2.6.8 and 6.1.1.4'

loop_
_geom_angle_atom_site_label_1
_geom_angle_atom_site_label_2
_geom_angle_atom_site_label_3
_geom_angle
_geom_angle_publ_flag
C2 C7 C6 117.10(17) ?
C2 C7 C8 122.61(17) y
C6 C7 C8 120.29(17) ?
O61 C6 C5 116.83(18) ?
O61 C6 C7 121.69(19) ?
C5 C6 C7 121.46(17) ?
O51 C5 C6 119.92(18) ?
O51 C5 C4 119.6(2) ?
C6 C5 C4 120.36(18) ?
O41 C4 C5 116.60(18) ?
O41 C4 C3 124.40(19) ?
C5 C4 C3 118.98(19) ?
C2 C3 C4 121.34(18) ?
C3 C2 C7 120.71(17) ?
C3 C2 C1 116.03(16) ?
C7 C2 C1 123.23(16) y
N11 C1 C12 109.18(14) y
N11 C1 C2 108.51(14) y
C12 C1 C2 113.40(15) y
C13 C12 C1 116.62(17) y
C12 C13 C9 117.08(17) y
O91 C9 O10 107.74(15) ?
O91 C9 C13 109.11(16) ?
O10 C9 C13 114.29(14) y
O91 C9 C8 113.48(15) ?
O10 C9 C8 106.83(15) y
C13 C9 C8 105.52(16) y
N11 O10 C9 117.48(12) y
O10 N11 C1' 111.19(13) ?
O10 N11 C1 108.37(13) y
C1' N11 C1 113.88(14) ?
C6' C1' C2' 119.55(17) ?
C6' C1' N11 124.26(17) ?
C2' C1' N11 116.13(16) ?
C3' C2' C1' 120.4(2) ?
C4' C3' C2' 120.1(2) ?
C5' C4' C3' 119.8(2) ?
C4' C5' C6' 120.8(2) ?
C1' C6' C5' 119.4(2) ?
O81 C8 C7 124.18(19) ?
O81 C8 C9 118.70(18) ?
C7 C8 C9 117.04(16) y
C6 O61 C61 113.65(16) ?
C5 O51 C51 113.99(18) ?
C4 O41 C41 117.98(17) ?
C9 O91 C91 115.76(16) ?

loop_
_geom_bond_atom_site_label_1
_geom_bond_atom_site_label_2
_geom_bond_site_symmetry_2
_geom_bond_distance
_geom_bond_publ_flag
C7 C2 . 1.409(3) y
C7 C6 . 1.417(3) ?
C7 C8 . 1.499(3) y
C6 O61 . 1.370(2) ?
C6 C5 . 1.382(3) ?
C5 O51 . 1.381(2) ?
C5 C4 . 1.388(3) ?
C4 O41 . 1.355(3) ?
C4 C3 . 1.390(3) ?
C3 C2 . 1.380(3) ?
C2 C1 . 1.524(2) y
C1 N11 . 1.490(2) y
C1 C12 . 1.502(3) y
C12 C13 . 1.311(3) y
C13 C9 . 1.495(3) y
C9 O91 . 1.381(2) ?
C9 O10 . 1.460(2) y
C9 C8 . 1.548(3) y
O10 N11 . 1.4345(18) y
N11 C1' . 1.448(2) ?
C1' C6' . 1.383(3) ?
C1' C2' . 1.386(3) ?
C2' C3' . 1.379(3) ?
C3' C4' . 1.375(3) ?
C4' C5' . 1.373(4) ?
C5' C6' . 1.390(3) ?
O81 C8 . 1.214(2) ?
C61 O61 . 1.430(3) ?
C51 O51 . 1.420(3) ?
C41 O41 . 1.432(3) ?
C91 O91 . 1.437(3) ?

loop_
_geom_torsion_atom_site_label_1
_geom_torsion_atom_site_label_2
_geom_torsion_atom_site_label_3
_geom_torsion_atom_site_label_4
_geom_torsion
_geom_torsion_publ_flag
C2 C7 C6 O61 -177.24(17) ?
C8 C7 C6 O61 3.2(3) ?
C2 C7 C6 C5 .9(3) ?
C8 C7 C6 C5 -178.60(19) ?
O61 C6 C5 O51 -4.6(3) ?
C7 C6 C5 O51 177.10(19) ?
O61 C6 C5 C4 179.33(19) ?
C7 C6 C5 C4 1.1(3) ?
O51 C5 C4 O41 3.2(3) ?
C6 C5 C4 O41 179.3(2) ?
O51 C5 C4 C3 -178.34(19) ?
C6 C5 C4 C3 -2.3(3) ?
O41 C4 C3 C2 179.8(2) ?
C5 C4 C3 C2 1.5(3) ?
C4 C3 C2 C7 .5(3) ?
C4 C3 C2 C1 -177.34(18) ?
C6 C7 C2 C3 -1.7(3) ?
C8 C7 C2 C3 177.80(18) ?
C6 C7 C2 C1 175.99(17) ?
C8 C7 C2 C1 -4.5(3) y
C3 C2 C1 N11 -108.72(18) ?
C7 C2 C1 N11 73.5(2) y
C3 C2 C1 C12 129.79(18) ?
C7 C2 C1 C12 -48.0(2) y
N11 C1 C12 C13 -45.9(2) y
C2 C1 C12 C13 75.2(2) y
C1 C12 C13 C9 -5.4(3) y
C12 C13 C9 O91 160.46(17) ?
C12 C13 C9 O10 39.8(2) y
C12 C13 C9 C8 -77.3(2) y
O91 C9 O10 N11 -141.62(14) ?
C13 C9 O10 N11 -20.2(2) y
C8 C9 O10 N11 96.12(16) y
C9 O10 N11 C1' 96.91(17) ?
C9 O10 N11 C1 -28.98(18) y
C12 C1 N11 O10 62.14(17) y
C2 C1 N11 O10 -61.90(17) y
C12 C1 N11 C1' -62.15(18) ?
C2 C1 N11 C1' 173.80(14) ?
O10 N11 C1' C6' -17.4(2) ?
C1 N11 C1' C6' 105.3(2) ?
O10 N11 C1' C2' 159.78(16) ?
C1 N11 C1' C2' -77.5(2) ?
C6' C1' C2' C3' -.5(3) ?
N11 C1' C2' C3' -177.83(19) ?
C1' C2' C3' C4' .6(3) ?
C2' C3' C4' C5' -.5(4) ?
C3' C4' C5' C6' .3(4) ?
C2' C1' C6' C5' .3(3) ?
N11 C1' C6' C5' 177.4(2) ?
C4' C5' C6' C1' -.2(4) ?
C2 C7 C8 O81 165.3(2) ?
C6 C7 C8 O81 -15.2(3) ?
C2 C7 C8 C9 -11.4(3) y
C6 C7 C8 C9 168.09(17) ?
O91 C9 C8 O81 17.2(3) ?
O10 C9 C8 O81 135.80(19) ?
C13 C9 C8 O81 -102.2(2) ?
O91 C9 C8 C7 -165.87(16) ?
O10 C9 C8 C7 -47.3(2) y
C13 C9 C8 C7 74.7(2) y
C5 C6 O61 C61 90.1(2) ?
C7 C6 O61 C61 -91.7(2) ?
C6 C5 O51 C51 85.4(3) ?
C4 C5 O51 C51 -98.5(3) ?
C5 C4 O41 C41 -161.8(2) ?
C3 C4 O41 C41 19.9(3) ?
O10 C9 O91 C91 -49.9(2) ?
C13 C9 O91 C91 -174.48(16) ?
C8 C9 O91 C91 68.2(2) ?
